data_2017316
loop_
_publ_author_name
'Bugaris, Daniel E.'
'Ibers, James A.'

_publ_section_title
;
 Ba<i>Ln</i>~2~Se~4~ (<i>Ln</i> = Er, Tm and Yb)
;
_journal_coeditor_code SQ3208
_journal_issue 9
_journal_name_full 'Acta Crystallographica Section C'
_journal_page_first i60
_journal_page_last i62
_journal_paper_doi 10.1107/S0108270109030571
_journal_volume 65
_journal_year 2009
_chemical_formula_iupac 'Ba Er2 Se4'
_chemical_formula_moiety '2(Er Se2), Ba'
_chemical_formula_sum 'Ba Er2 Se4'
_chemical_formula_weight 787.70
_chemical_name_systematic
;
Barium dierbium tetraselenide
;
_space_group_IT_number 62
_symmetry_cell_setting orthorhombic
_symmetry_space_group_name_Hall '-P 2ac 2n'
_symmetry_space_group_name_H-M 'P n m a'
_atom_sites_solution_primary direct
_atom_sites_solution_secondary difmap
_audit_creation_method SHELXL-97
_cell_angle_alpha 90.00
_cell_angle_beta 90.00
_cell_angle_gamma 90.00
_cell_formula_units_Z 4
_cell_length_a 12.628(3)
_cell_length_b 4.1398(8)
_cell_length_c 14.953(3)
_cell_measurement_reflns_used 5096
_cell_measurement_temperature 100(2)
_cell_measurement_theta_max 27.96
_cell_measurement_theta_min 2.72
_cell_volume 781.7(3)
_computing_cell_refinement 'APEX2 (Bruker, 2006)'
_computing_data_collection 'APEX2 (Bruker, 2006)'
_computing_data_reduction 'SAINT (Bruker, 2006)'
_computing_molecular_graphics 'CrystalMaker (Palmer, 2008)'
_computing_publication_material 'SHELXTL or SHELXL97 (Sheldrick, 2008a)'
_computing_structure_refinement 'SHELXL97 (Sheldrick, 2008a)'
_computing_structure_solution 'SHELXS97 (Sheldrick, 2008a)'
_diffrn_ambient_temperature 100(2)
_diffrn_measured_fraction_theta_full 1.000
_diffrn_measured_fraction_theta_max 0.939
_diffrn_measurement_device_type 'Bruker APEXII'
_diffrn_measurement_method \w
_diffrn_radiation_monochromator graphite
_diffrn_radiation_source 'fine-focus sealed tube'
_diffrn_radiation_type MoK\a
_diffrn_radiation_wavelength 0.71073
_diffrn_reflns_av_R_equivalents 0.0343
_diffrn_reflns_av_sigmaI/netI 0.0205
_diffrn_reflns_limit_h_max 16
_diffrn_reflns_limit_h_min -16
_diffrn_reflns_limit_k_max 5
_diffrn_reflns_limit_k_min -5
_diffrn_reflns_limit_l_max 19
_diffrn_reflns_limit_l_min -19
_diffrn_reflns_number 8227
_diffrn_reflns_theta_full 25.00
_diffrn_reflns_theta_max 28.26
_diffrn_reflns_theta_min 2.11
_exptl_absorpt_coefficient_mu 44.766
_exptl_absorpt_correction_T_max 0.1961
_exptl_absorpt_correction_T_min 0.0248
_exptl_absorpt_correction_type numerical
_exptl_absorpt_process_details
;
face indexed (SADABS; Sheldrick,
2008b)
;
_exptl_crystal_colour orange
_exptl_crystal_density_diffrn 6.693
_exptl_crystal_density_method 'not measured'
_exptl_crystal_description needle
_exptl_crystal_F_000 1312
_exptl_crystal_size_max 0.295
_exptl_crystal_size_mid 0.054
_exptl_crystal_size_min 0.045
_refine_diff_density_max 1.589
_refine_diff_density_min -2.681
_refine_ls_extinction_coef 0.00353(19)
_refine_ls_extinction_expression Fc^*^=kFc[1+0.001xFc^2^\l^3^/sin(2\q)]^-1/4^
_refine_ls_extinction_method 'SHELXL97 (Sheldrick, 2008a)'
_refine_ls_goodness_of_fit_ref 1.539
_refine_ls_matrix_type full
_refine_ls_number_parameters 44
_refine_ls_number_reflns 1036
_refine_ls_number_restraints 0
_refine_ls_restrained_S_all 1.539
_refine_ls_R_factor_all 0.0268
_refine_ls_R_factor_gt 0.0249
_refine_ls_shift/su_max 0.001
_refine_ls_shift/su_mean 0.000
_refine_ls_structure_factor_coef Fsqd
_refine_ls_weighting_details 'calc w=1/[\s^2^(Fo^2^)+(0.03Fo^2^)^2^]'
_refine_ls_weighting_scheme calc
_refine_ls_wR_factor_gt 0.0660
_refine_ls_wR_factor_ref 0.0664
_reflns_number_gt 987
_reflns_number_total 1036
_reflns_threshold_expression >2sigma(I)
_cod_data_source_file sq3208.cif
_cod_data_source_block I
_cod_database_code 2017316
_cod_database_fobs_code 2017316

loop_
_symmetry_equiv_pos_as_xyz
'x, y, z'
'-x+1/2, -y, z+1/2'
'-x, y+1/2, -z'
'x+1/2, -y+1/2, -z+1/2'
'-x, -y, -z'
'x-1/2, y, -z-1/2'
'x, -y-1/2, z'
'-x-1/2, y-1/2, z-1/2'

loop_
_atom_site_type_symbol
_atom_site_label
_atom_site_fract_x
_atom_site_fract_y
_atom_site_fract_z
_atom_site_U_iso_or_equiv
_atom_site_adp_type
_atom_site_calc_flag
_atom_site_refinement_flags
_atom_site_occupancy
_atom_site_disorder_assembly
_atom_site_disorder_group
Er Er1 0.07959(3) 0.2500 0.40062(3) 0.00793(15) Uani d S 1 . .
Er Er2 0.56361(3) 0.2500 0.60847(3) 0.00805(15) Uani d S 1 . .
Ba Ba1 0.24055(5) 0.2500 0.66494(4) 0.00781(17) Uani d S 1 . .
Se Se1 0.08598(8) 0.2500 0.07699(7) 0.0098(2) Uani d S 1 . .
Se Se2 0.29368(8) 0.2500 0.33788(6) 0.0079(2) Uani d S 1 . .
Se Se3 0.37372(8) 0.2500 0.02541(6) 0.0088(2) Uani d S 1 . .
Se Se4 0.47571(8) 0.2500 0.78325(6) 0.0078(2) Uani d S 1 . .

loop_
_atom_site_aniso_label
_atom_site_aniso_U_11
_atom_site_aniso_U_22
_atom_site_aniso_U_33
_atom_site_aniso_U_12
_atom_site_aniso_U_13
_atom_site_aniso_U_23
Er1 0.0088(2) 0.0078(3) 0.0071(2) 0.000 0.00035(16) 0.000
Er2 0.0090(2) 0.0081(3) 0.0070(3) 0.000 -0.00037(16) 0.000
Ba1 0.0082(3) 0.0076(3) 0.0076(3) 0.000 0.0003(2) 0.000
Se1 0.0108(5) 0.0096(5) 0.0089(5) 0.000 -0.0008(4) 0.000
Se2 0.0081(5) 0.0073(5) 0.0083(5) 0.000 -0.0006(4) 0.000
Se3 0.0098(5) 0.0091(5) 0.0075(5) 0.000 0.0007(4) 0.000
Se4 0.0096(5) 0.0082(5) 0.0057(5) 0.000 0.0014(4) 0.000

loop_
_atom_type_symbol
_atom_type_description
_atom_type_scat_dispersion_real
_atom_type_scat_dispersion_imag
_atom_type_scat_source
Se Se -0.0929 2.2259 'International Tables Vol C Tables 4.2.6.8 and 6.1.1.4'
Ba Ba -0.3244 2.2819 'International Tables Vol C Tables 4.2.6.8 and 6.1.1.4'
Er Er -0.2586 4.9576 'International Tables Vol C Tables 4.2.6.8 and 6.1.1.4'

loop_
_geom_angle_atom_site_label_1
_geom_angle_atom_site_label_2
_geom_angle_atom_site_label_3
_geom_angle_site_symmetry_1
_geom_angle_site_symmetry_3
_geom_angle
_geom_angle_publ_flag
Se4 Er1 Se4 2_554 2_564 95.24(3) ?
Se4 Er1 Se3 2_554 6_556 90.91(3) ?
Se4 Er1 Se3 2_564 6_556 90.91(3) ?
Se4 Er1 Se3 2_554 2_565 176.99(3) ?
Se4 Er1 Se3 2_564 2_565 85.71(2) ?
Se3 Er1 Se3 6_556 2_565 86.22(3) ?
Se4 Er1 Se3 2_554 2 85.71(2) ?
Se4 Er1 Se3 2_564 2 176.99(3) ?
Se3 Er1 Se3 6_556 2 86.22(3) ?
Se3 Er1 Se3 2_565 2 93.21(3) ?
Se4 Er1 Se2 2_554 . 91.72(3) ?
Se4 Er1 Se2 2_564 . 91.72(3) ?
Se3 Er1 Se2 6_556 . 176.09(3) ?
Se3 Er1 Se2 2_565 . 91.10(3) ?
Se3 Er1 Se2 2 . 91.10(3) ?
Se1 Er2 Se4 6_656 . 162.81(4) ?
Se1 Er2 Se1 6_656 2 84.41(3) ?
Se4 Er2 Se1 . 2 83.84(3) ?
Se1 Er2 Se1 6_656 2_565 84.41(3) ?
Se4 Er2 Se1 . 2_565 83.84(3) ?
Se1 Er2 Se1 2 2_565 93.51(4) ?
Se1 Er2 Se2 6_656 5_666 102.43(3) ?
Se4 Er2 Se2 . 5_666 89.32(3) ?
Se1 Er2 Se2 2 5_666 173.12(3) ?
Se1 Er2 Se2 2_565 5_666 86.46(3) ?
Se1 Er2 Se2 6_656 5_656 102.43(3) ?
Se4 Er2 Se2 . 5_656 89.32(3) ?
Se1 Er2 Se2 2 5_656 86.46(3) ?
Se1 Er2 Se2 2_565 5_656 173.12(3) ?
Se2 Er2 Se2 5_666 5_656 92.75(3) ?
Se1 Er2 Ba1 6_656 6_657 140.78(3) ?
Se4 Er2 Ba1 . 6_657 56.42(3) ?
Se1 Er2 Ba1 2 6_657 120.28(2) ?
Se1 Er2 Ba1 2_565 6_657 120.28(2) ?
Se2 Er2 Ba1 5_666 6_657 54.462(19) ?
Se2 Er2 Ba1 5_656 6_657 54.462(19) ?
Se1 Er2 Ba1 6_656 . 107.51(3) ?
Se4 Er2 Ba1 . . 55.29(2) ?
Se1 Er2 Ba1 2 . 51.87(2) ?
Se1 Er2 Ba1 2_565 . 51.87(2) ?
Se2 Er2 Ba1 5_666 . 124.08(2) ?
Se2 Er2 Ba1 5_656 . 124.08(2) ?
Ba1 Er2 Ba1 6_657 . 111.710(16) ?
Se3 Ba1 Se3 2 2_565 78.42(3) ?
Se3 Ba1 Se1 2 2_565 115.89(3) ?
Se3 Ba1 Se1 2_565 2_565 68.95(3) ?
Se3 Ba1 Se1 2 2 68.95(3) ?
Se3 Ba1 Se1 2_565 2 115.89(3) ?
Se1 Ba1 Se1 2_565 2 78.02(3) ?
Se3 Ba1 Se2 2 2_565 145.90(3) ?
Se3 Ba1 Se2 2_565 2_565 92.55(2) ?
Se1 Ba1 Se2 2_565 2_565 90.33(2) ?
Se1 Ba1 Se2 2 2_565 141.80(3) ?
Se3 Ba1 Se2 2 2 92.55(2) ?
Se3 Ba1 Se2 2_565 2 145.90(3) ?
Se1 Ba1 Se2 2_565 2 141.80(3) ?
Se1 Ba1 Se2 2 2 90.33(2) ?
Se2 Ba1 Se2 2_565 2 76.58(3) ?
Se3 Ba1 Se4 2 6_557 73.41(2) ?
Se3 Ba1 Se4 2_565 6_557 73.41(2) ?
Se1 Ba1 Se4 2_565 6_557 137.669(18) ?
Se1 Ba1 Se4 2 6_557 137.669(18) ?
Se2 Ba1 Se4 2_565 6_557 72.50(2) ?
Se2 Ba1 Se4 2 6_557 72.50(2) ?
Se3 Ba1 Se4 2 . 134.81(2) ?
Se3 Ba1 Se4 2_565 . 134.81(2) ?
Se1 Ba1 Se4 2_565 . 68.43(3) ?
Se1 Ba1 Se4 2 . 68.43(3) ?
Se2 Ba1 Se4 2_565 . 73.44(3) ?
Se2 Ba1 Se4 2 . 73.44(3) ?
Se4 Ba1 Se4 6_557 . 136.18(2) ?
Se3 Ba1 Er2 2 6_557 106.82(2) ?
Se3 Ba1 Er2 2_565 6_557 106.82(2) ?
Se1 Ba1 Er2 2_565 6_557 134.480(18) ?
Se1 Ba1 Er2 2 6_557 134.480(18) ?
Se2 Ba1 Er2 2_565 6_557 44.152(17) ?
Se2 Ba1 Er2 2 6_557 44.152(17) ?
Se4 Ba1 Er2 6_557 6_557 43.555(18) ?
Se4 Ba1 Er2 . 6_557 92.62(3) ?
Se3 Ba1 Ba1 2 1_565 129.213(14) ?
Se3 Ba1 Ba1 2_565 1_565 50.788(14) ?
Se1 Ba1 Ba1 2_565 1_565 50.991(15) ?
Se1 Ba1 Ba1 2 1_565 129.010(15) ?
Se2 Ba1 Ba1 2_565 1_565 51.708(14) ?
Se2 Ba1 Ba1 2 1_565 128.290(14) ?
Se4 Ba1 Ba1 6_557 1_565 90.0 ?
Se4 Ba1 Ba1 . 1_565 90.0 ?
Er2 Ba1 Ba1 6_557 1_565 90.0 ?
Se3 Ba1 Ba1 2 1_545 50.788(14) ?
Se3 Ba1 Ba1 2_565 1_545 129.213(14) ?
Se1 Ba1 Ba1 2_565 1_545 129.010(15) ?
Se1 Ba1 Ba1 2 1_545 50.991(15) ?
Se2 Ba1 Ba1 2_565 1_545 128.290(14) ?
Se2 Ba1 Ba1 2 1_545 51.708(14) ?
Se4 Ba1 Ba1 6_557 1_545 90.0 ?
Se4 Ba1 Ba1 . 1_545 90.0 ?
Er2 Ba1 Ba1 6_557 1_545 90.0 ?
Ba1 Ba1 Ba1 1_565 1_545 180.0 ?
Se3 Ba1 Er2 2 . 107.60(2) ?
Se3 Ba1 Er2 2_565 . 107.60(2) ?
Se1 Ba1 Er2 2_565 . 42.824(16) ?
Se1 Ba1 Er2 2 . 42.824(16) ?
Se2 Ba1 Er2 2_565 . 106.48(2) ?
Se2 Ba1 Er2 2 . 106.48(2) ?
Se4 Ba1 Er2 6_557 . 178.65(2) ?
Se4 Ba1 Er2 . . 42.48(2) ?
Er2 Ba1 Er2 6_557 . 135.099(17) ?
Ba1 Ba1 Er2 1_565 . 90.0 ?
Ba1 Ba1 Er2 1_545 . 90.0 ?
Er2 Se1 Er2 6_556 2_554 95.59(3) ?
Er2 Se1 Er2 6_556 2_564 95.59(3) ?
Er2 Se1 Er2 2_554 2_564 93.51(4) ?
Er2 Se1 Ba1 6_556 2_564 117.74(3) ?
Er2 Se1 Ba1 2_554 2_564 146.63(4) ?
Er2 Se1 Ba1 2_564 2_564 85.30(2) ?
Er2 Se1 Ba1 6_556 2_554 117.74(3) ?
Er2 Se1 Ba1 2_554 2_554 85.30(2) ?
Er2 Se1 Ba1 2_564 2_554 146.63(4) ?
Ba1 Se1 Ba1 2_564 2_554 78.02(3) ?
Er2 Se2 Er2 5_666 5_656 92.75(3) ?
Er2 Se2 Er1 5_666 . 120.23(3) ?
Er2 Se2 Er1 5_656 . 120.23(3) ?
Er2 Se2 Ba1 5_666 2_554 138.36(4) ?
Er2 Se2 Ba1 5_656 2_554 81.385(19) ?
Er1 Se2 Ba1 . 2_554 97.56(3) ?
Er2 Se2 Ba1 5_666 2_564 81.385(19) ?
Er2 Se2 Ba1 5_656 2_564 138.36(4) ?
Er1 Se2 Ba1 . 2_564 97.56(3) ?
Ba1 Se2 Ba1 2_554 2_564 76.58(3) ?
Er1 Se3 Er1 6_656 2_554 93.78(3) ?
Er1 Se3 Er1 6_656 2_564 93.78(3) ?
Er1 Se3 Er1 2_554 2_564 93.21(3) ?
Er1 Se3 Ba1 6_656 2_564 98.98(3) ?
Er1 Se3 Ba1 2_554 2_564 165.48(4) ?
Er1 Se3 Ba1 2_564 2_564 92.828(18) ?
Er1 Se3 Ba1 6_656 2_554 98.98(3) ?
Er1 Se3 Ba1 2_554 2_554 92.828(18) ?
Er1 Se3 Ba1 2_564 2_554 165.48(4) ?
Ba1 Se3 Ba1 2_564 2_554 78.42(3) ?
Er1 Se4 Er1 2_565 2 95.24(3) ?
Er1 Se4 Er2 2_565 . 132.368(17) ?
Er1 Se4 Er2 2 . 132.368(17) ?
Er1 Se4 Ba1 2_565 6_657 95.82(3) ?
Er1 Se4 Ba1 2 6_657 95.82(3) ?
Er2 Se4 Ba1 . 6_657 80.03(3) ?
Er1 Se4 Ba1 2_565 . 96.11(3) ?
Er1 Se4 Ba1 2 . 96.11(3) ?
Er2 Se4 Ba1 . . 82.23(3) ?
Ba1 Se4 Ba1 6_657 . 162.26(3) ?

loop_
_geom_bond_atom_site_label_1
_geom_bond_atom_site_label_2
_geom_bond_site_symmetry_2
_geom_bond_distance
_geom_bond_publ_flag
Er1 Se4 2_554 2.8022(8) ?
Er1 Se4 2_564 2.8022(8) ?
Er1 Se3 6_556 2.8253(12) ?
Er1 Se3 2_565 2.8486(8) ?
Er1 Se3 2 2.8486(8) ?
Er1 Se2 . 2.8618(12) ?
Er2 Se1 6_656 2.7876(12) ?
Er2 Se4 . 2.8395(11) ?
Er2 Se1 2 2.8415(8) ?
Er2 Se1 2_565 2.8415(8) ?
Er2 Se2 5_666 2.8594(8) ?
Er2 Se2 5_656 2.8594(8) ?
Ba1 Se3 2 3.2741(10) ?
Ba1 Se3 2_565 3.2741(10) ?
Ba1 Se1 2_565 3.2884(10) ?
Ba1 Se1 2 3.2884(10) ?
Ba1 Se2 2_565 3.3404(10) ?
Ba1 Se2 2 3.3404(10) ?
Ba1 Se4 6_557 3.4330(13) ?
Ba1 Se4 . 3.4567(13) ?
Se1 Er2 6_556 2.7875(12) ?
Se1 Er2 2_554 2.8416(8) ?
Se1 Er2 2_564 2.8416(8) ?
Se1 Ba1 2_564 3.2884(10) ?
Se1 Ba1 2_554 3.2884(10) ?
Se2 Er2 5_666 2.8594(8) ?
Se2 Er2 5_656 2.8594(8) ?
Se2 Ba1 2_554 3.3404(10) ?
Se2 Ba1 2_564 3.3404(10) ?
Se3 Er1 6_656 2.8253(12) ?
Se3 Er1 2_554 2.8486(8) ?
Se3 Er1 2_564 2.8486(8) ?
Se3 Ba1 2_564 3.2742(10) ?
Se3 Ba1 2_554 3.2742(10) ?
Se4 Er1 2_565 2.8022(8) ?
Se4 Er1 2 2.8022(8) ?
Se4 Ba1 6_657 3.4330(13) ?
